data_7101056
loop_
_publ_author_name
'Varinder Aggarwal'
'Christoforos G. Kokotos'

_publ_section_title
;
Hemi-aminals as substrates for sulfur ylides: Direct
asymmetric syntheses of functionalised pyrrolidines and piperidines
;
_journal_name_full 'Chemical Communications'
_journal_paper_doi 10.1039/b602226j
_journal_year 2006
_chemical_formula_moiety 'C17 H19 N O3 S'
_chemical_formula_sum 'C17 H19 N O3 S'
_chemical_formula_weight 317.39
_space_group_IT_number 14
_symmetry_cell_setting monoclinic
_symmetry_space_group_name_Hall '-P 2ybc'
_symmetry_space_group_name_H-M 'P 1 21/c 1'
_cell_angle_alpha 90.00
_cell_angle_beta 94.63(3)
_cell_angle_gamma 90.00
_cell_formula_units_Z 4
_cell_length_a 10.411(2)
_cell_length_b 7.7097(15)
_cell_length_c 19.546(4)
_cell_measurement_temperature 100(2)
_cell_volume 1563.8(5)
_diffrn_ambient_temperature 100(2)
_exptl_crystal_density_diffrn 1.348
_cod_depositor_comments
;
The following automatic conversions were performed:
'_symmetry_cell_setting' value 'Monoclinic' changed to 'monoclinic'
according to '/home/saulius/struct/CIF-dictionaries/cif_core.dic'
dictionary named 'cif_core.dic' version 2.4.1 from 2010-06-29.

Automatic conversion script
Id: cif_fix_enum 1527 2010-12-29 10:47:43Z saulius 
;
_cod_original_sg_symbol_H-M 'P 21/c'
_cod_database_code 7101056

loop_
_symmetry_equiv_pos_as_xyz
'x, y, z'
'-x, y+1/2, -z+1/2'
'-x, -y, -z'
'x, -y-1/2, z-1/2'

loop_
_atom_site_label
_atom_site_type_symbol
_atom_site_fract_x
_atom_site_fract_y
_atom_site_fract_z
_atom_site_U_iso_or_equiv
_atom_site_adp_type
_atom_site_occupancy
_atom_site_symmetry_multiplicity
_atom_site_calc_flag
_atom_site_refinement_flags
_atom_site_disorder_assembly
_atom_site_disorder_group
C1 C 0.19509(17) 0.3536(2) 0.03672(9) 0.0152(4) Uani 1 1 d . . .
H1 H 0.1018 0.3274 0.0252 0.018 Uiso 1 1 calc R . .
C2 C 0.21238(18) 0.5487(2) 0.05316(9) 0.0179(4) Uani 1 1 d . . .
H2 H 0.2437 0.6134 0.0134 0.021 Uiso 1 1 calc R . .
C3 C 0.31182(18) 0.5516(2) 0.11462(10) 0.0204(4) Uani 1 1 d . . .
H3A H 0.4000 0.5357 0.1002 0.025 Uiso 1 1 calc R . .
H3B H 0.3080 0.6619 0.1403 0.025 Uiso 1 1 calc R . .
C4 C 0.27233(18) 0.3996(2) 0.15730(9) 0.0195(4) Uani 1 1 d . . .
H4A H 0.3441 0.3602 0.1899 0.023 Uiso 1 1 calc R . .
H4B H 0.1967 0.4281 0.1828 0.023 Uiso 1 1 calc R . .
C5 C 0.27271(17) 0.2976(2) -0.02214(9) 0.0154(3) Uani 1 1 d . . .
C6 C 0.22414(18) 0.3358(2) -0.08904(10) 0.0202(4) Uani 1 1 d . . .
H6 H 0.1429 0.3915 -0.0969 0.024 Uiso 1 1 calc R . .
C7 C 0.29419(19) 0.2928(3) -0.14433(10) 0.0235(4) Uani 1 1 d . . .
H7 H 0.2609 0.3203 -0.1897 0.028 Uiso 1 1 calc R . .
C8 C 0.41210(19) 0.2102(2) -0.13356(10) 0.0223(4) Uani 1 1 d . . .
H8 H 0.4590 0.1791 -0.1714 0.027 Uiso 1 1 calc R . .
C9 C 0.46134(19) 0.1730(2) -0.06723(10) 0.0212(4) Uani 1 1 d . . .
H9 H 0.5426 0.1172 -0.0596 0.025 Uiso 1 1 calc R . .
C10 C 0.39210(18) 0.2172(2) -0.01161(9) 0.0179(4) Uani 1 1 d . . .
H10 H 0.4268 0.1923 0.0338 0.021 Uiso 1 1 calc R . .
C11 C 0.01730(17) 0.1267(2) 0.14377(9) 0.0155(4) Uani 1 1 d . . .
C12 C -0.00928(18) 0.1815(2) 0.20914(9) 0.0200(4) Uani 1 1 d . . .
H12 H 0.0581 0.1917 0.2447 0.024 Uiso 1 1 calc R . .
C13 C -0.13517(18) 0.2210(3) 0.22154(10) 0.0225(4) Uani 1 1 d . . .
H13 H -0.1535 0.2591 0.2660 0.027 Uiso 1 1 calc R . .
C14 C -0.23541(18) 0.2061(2) 0.17022(10) 0.0198(4) Uani 1 1 d . . .
C15 C -0.20674(18) 0.1485(2) 0.10554(10) 0.0206(4) Uani 1 1 d . . .
H15 H -0.2742 0.1358 0.0702 0.025 Uiso 1 1 calc R . .
C16 C -0.08133(18) 0.1095(2) 0.09204(9) 0.0186(4) Uani 1 1 d . . .
H16 H -0.0630 0.0713 0.0477 0.022 Uiso 1 1 calc R . .
C17 C -0.37188(19) 0.2500(3) 0.18467(11) 0.0274(4) Uani 1 1 d . . .
H17A H -0.4159 0.1447 0.1983 0.041 Uiso 1 1 calc R . .
H17B H -0.4177 0.2984 0.1432 0.041 Uiso 1 1 calc R . .
H17C H -0.3707 0.3355 0.2218 0.041 Uiso 1 1 calc R . .
N1 N 0.24004(14) 0.26874(18) 0.10294(7) 0.0149(3) Uani 1 1 d . . .
O1 O 0.09156(12) 0.61448(16) 0.07111(7) 0.0232(3) Uani 1 1 d . . .
H1A H 0.0963 0.7227 0.0757 0.035 Uiso 1 1 calc R . .
O2 O 0.17359(13) -0.02558(16) 0.06646(6) 0.0196(3) Uani 1 1 d . . .
O3 O 0.24969(13) 0.03467(16) 0.18752(7) 0.0209(3) Uani 1 1 d . . .
S1 S 0.17755(4) 0.08717(5) 0.12549(2) 0.01476(12) Uani 1 1 d . . .

loop_
_atom_site_aniso_label
_atom_site_aniso_U_11
_atom_site_aniso_U_22
_atom_site_aniso_U_33
_atom_site_aniso_U_23
_atom_site_aniso_U_13
_atom_site_aniso_U_12
C1 0.0151(8) 0.0136(8) 0.0167(8) 0.0030(6) 0.0003(7) -0.0003(7)
C2 0.0186(9) 0.0130(8) 0.0223(9) 0.0014(7) 0.0036(7) 0.0000(7)
C3 0.0195(9) 0.0142(9) 0.0276(10) -0.0024(7) 0.0024(8) -0.0037(7)
C4 0.0219(9) 0.0170(9) 0.0191(9) -0.0034(7) -0.0019(7) -0.0019(7)
C5 0.0178(9) 0.0121(8) 0.0163(8) 0.0006(6) 0.0017(7) -0.0046(6)
C6 0.0174(9) 0.0222(9) 0.0208(9) 0.0017(7) 0.0004(7) -0.0021(7)
C7 0.0257(10) 0.0287(10) 0.0158(9) 0.0014(7) 0.0006(7) -0.0088(8)
C8 0.0255(10) 0.0209(9) 0.0220(10) -0.0044(7) 0.0103(8) -0.0076(8)
C9 0.0200(9) 0.0158(9) 0.0286(10) 0.0014(7) 0.0074(8) -0.0010(7)
C10 0.0206(9) 0.0152(8) 0.0178(9) 0.0024(7) 0.0015(7) -0.0008(7)
C11 0.0179(9) 0.0121(8) 0.0172(9) 0.0016(6) 0.0046(7) -0.0015(6)
C12 0.0212(10) 0.0225(9) 0.0162(9) -0.0022(7) 0.0005(7) -0.0014(7)
C13 0.0249(10) 0.0233(9) 0.0200(9) -0.0056(7) 0.0068(8) -0.0009(8)
C14 0.0208(9) 0.0142(8) 0.0250(10) -0.0007(7) 0.0052(8) -0.0032(7)
C15 0.0209(9) 0.0209(9) 0.0195(9) 0.0012(7) -0.0006(7) -0.0054(7)
C16 0.0243(9) 0.0168(9) 0.0148(8) -0.0009(7) 0.0035(7) -0.0050(7)
C17 0.0205(10) 0.0264(10) 0.0357(12) -0.0061(9) 0.0050(8) -0.0003(8)
N1 0.0185(7) 0.0125(7) 0.0134(7) 0.0002(5) 0.0008(6) -0.0018(6)
O1 0.0210(7) 0.0147(6) 0.0341(8) -0.0030(6) 0.0030(6) 0.0037(5)
O2 0.0258(7) 0.0134(6) 0.0203(7) -0.0021(5) 0.0069(5) -0.0010(5)
O3 0.0236(7) 0.0193(6) 0.0200(7) 0.0051(5) 0.0026(5) 0.0025(5)
S1 0.0193(2) 0.0111(2) 0.0142(2) 0.00106(16) 0.00330(16) 0.00002(16)

loop_
_geom_bond_atom_site_label_1
_geom_bond_atom_site_label_2
_geom_bond_distance
_geom_bond_site_symmetry_2
_geom_bond_publ_flag
C1 N1 1.491(2) . ?
C1 C5 1.521(2) . ?
C1 C2 1.546(2) . ?
C1 H1 1.0000 . ?
C2 O1 1.426(2) . ?
C2 C3 1.521(3) . ?
C2 H2 1.0000 . ?
C3 C4 1.514(3) . ?
C3 H3A 0.9900 . ?
C3 H3B 0.9900 . ?
C4 N1 1.484(2) . ?
C4 H4A 0.9900 . ?
C4 H4B 0.9900 . ?
C5 C10 1.389(3) . ?
C5 C6 1.395(3) . ?
C6 C7 1.392(3) . ?
C6 H6 0.9500 . ?
C7 C8 1.384(3) . ?
C7 H7 0.9500 . ?
C8 C9 1.385(3) . ?
C8 H8 0.9500 . ?
C9 C10 1.394(3) . ?
C9 H9 0.9500 . ?
C10 H10 0.9500 . ?
C11 C16 1.388(3) . ?
C11 C12 1.395(2) . ?
C11 S1 1.7606(18) . ?
C12 C13 1.386(3) . ?
C12 H12 0.9500 . ?
C13 C14 1.393(3) . ?
C13 H13 0.9500 . ?
C14 C15 1.395(3) . ?
C14 C17 1.509(3) . ?
C15 C16 1.386(3) . ?
C15 H15 0.9500 . ?
C16 H16 0.9500 . ?
C17 H17A 0.9800 . ?
C17 H17B 0.9800 . ?
C17 H17C 0.9800 . ?
N1 S1 1.6197(15) . ?
O1 H1A 0.8400 . ?
O2 S1 1.4426(13) . ?
O3 S1 1.4321(14) . ?
